data_1543310
loop_
_publ_author_name
'Bi, Ye'
'Chen, Cheng'
'Zhao, Yi-Fang'
'Zhang, Yi-Quan'
'Jiang, Shang-Da'
'Wang, Bing-Wu'
'Han, Jun-Bo'
'Sun, Jun-Liang'
'Bian, Zu-Qiang'
'Wang, Zhe-Ming'
'Gao, Song'

_publ_section_title
;
 Thermostability and photoluminescence of Dy(iii) single-molecule magnets
 under a magnetic field
;
_journal_issue 8
_journal_name_full 'Chem. Sci.'
_journal_page_first 5020
_journal_paper_doi 10.1039/C6SC01157H
_journal_volume 7
_journal_year 2016
_chemical_formula_sum 'C42.75 H27.5 Dy N12 Na O5.25'
_chemical_formula_weight 978.75
_chemical_name_systematic
; 
 ? 
;
_space_group_IT_number 14
_symmetry_cell_setting monoclinic
_symmetry_space_group_name_Hall '-P 2yn'
_symmetry_space_group_name_H-M 'P 1 21/n 1'
_atom_sites_solution_hydrogens geom
_atom_sites_solution_primary direct
_atom_sites_solution_secondary difmap
_audit_creation_method SHELXL-97
_audit_update_record
;
2016-01-12 deposited with the CCDC.
2016-05-12 downloaded from the CCDC.
;
_cell_angle_alpha 90.00
_cell_angle_beta 93.561(2)
_cell_angle_gamma 90.00
_cell_formula_units_Z 8
_cell_length_a 19.0396(3)
_cell_length_b 20.9444(3)
_cell_length_c 20.8471(4)
_cell_measurement_reflns_used 23788
_cell_measurement_temperature 180(2)
_cell_measurement_theta_max 29.6880
_cell_measurement_theta_min 2.8720
_cell_volume 8297.2(2)
_computing_cell_refinement 'CrysAlisPro (Agilent Technologies, 2012)'
_computing_data_collection 'CrysAlisPro (Agilent Technologies, 2012)'
_computing_data_reduction 'CrysAlisPro (Agilent Technologies, 2012)'
_computing_molecular_graphics 'Bruker SHELXTL V5.1 (Sheldrick, 1998)'
_computing_publication_material 'SHELXL-97 (Sheldrick, 1997)'
_computing_structure_refinement 'SHELXL-97 (Sheldrick, 1997)'
_computing_structure_solution 'SHELXS-97 (Sheldrick, 1990)'
_diffrn_ambient_temperature 180(2)
_diffrn_detector_area_resol_mean 10.3914
_diffrn_measured_fraction_theta_full 0.998
_diffrn_measured_fraction_theta_max 0.998
_diffrn_measurement_device_type 'SuperNova, Dual, Cu at zero, Atlas'
_diffrn_measurement_method '\w scans'
_diffrn_radiation_monochromator mirror
_diffrn_radiation_source 'SuperNova (Mo) X-ray Source'
_diffrn_radiation_type MoK\a
_diffrn_radiation_wavelength 0.71073
_diffrn_reflns_av_R_equivalents 0.0579
_diffrn_reflns_av_sigmaI/netI 0.0493
_diffrn_reflns_limit_h_max 24
_diffrn_reflns_limit_h_min -24
_diffrn_reflns_limit_k_max 27
_diffrn_reflns_limit_k_min -27
_diffrn_reflns_limit_l_max 27
_diffrn_reflns_limit_l_min -27
_diffrn_reflns_number 101417
_diffrn_reflns_theta_full 27.48
_diffrn_reflns_theta_max 27.48
_diffrn_reflns_theta_min 3.42
_exptl_absorpt_coefficient_mu 1.873
_exptl_absorpt_correction_T_max 1.00000
_exptl_absorpt_correction_T_min 0.94127
_exptl_absorpt_correction_type multi-scan
_exptl_absorpt_process_details
;
CrysAlisPro, Agilent Technologies,
Version 1.171.36.32 (release 02-08-2013 CrysAlis171 .NET)
(compiled Aug  2 2013,16:46:58)
Empirical absorption correction using spherical harmonics,
 implemented in SCALE3 ABSPACK scaling algorithm.
;
_exptl_crystal_colour yellow
_exptl_crystal_density_diffrn 1.567
_exptl_crystal_density_method 'not measured'
_exptl_crystal_description block
_exptl_crystal_F_000 3896
_exptl_crystal_size_max 0.15
_exptl_crystal_size_mid 0.10
_exptl_crystal_size_min 0.10
_refine_diff_density_max 1.713
_refine_diff_density_min -0.739
_refine_diff_density_rms 0.111
_refine_ls_extinction_method none
_refine_ls_goodness_of_fit_ref 1.046
_refine_ls_hydrogen_treatment mixed
_refine_ls_matrix_type full
_refine_ls_number_parameters 1114
_refine_ls_number_reflns 18992
_refine_ls_number_restraints 5
_refine_ls_restrained_S_all 1.048
_refine_ls_R_factor_all 0.0677
_refine_ls_R_factor_gt 0.0343
_refine_ls_shift/su_max 0.005
_refine_ls_shift/su_mean 0.000
_refine_ls_structure_factor_coef Fsqd
_refine_ls_weighting_details 'calc w=1/[\s^2^(Fo^2^)+(0.0272P)^2^+10.1838P] where P=(Fo^2^+2Fc^2^)/3'
_refine_ls_weighting_scheme calc
_refine_ls_wR_factor_gt 0.0692
_refine_ls_wR_factor_ref 0.0839
_reflns_number_gt 13318
_reflns_number_total 18992
_reflns_threshold_expression >2sigma(I)
_cod_data_source_file c6sc01157h2.cif
_cod_data_source_block na2
_cod_depositor_comments
;
The following automatic conversions were performed:

'_symmetry_cell_setting' value 'MONOCLINIC' changed to 'monoclinic'
according to
/usr/data/users/saulius/crontab/automatic-downloads/rss-feeds/RSC/lib/dictionaries/cif_core.dic
dictionary named 'cif_core.dic' version 2.4.2 from 2011-04-26.

Automatic conversion script
Id: cif_fix_values 4268 2015-11-12 08:31:59Z antanas 

 Adding full bibliography for 1543310--1543314.cif.

2023-04-19
Z value and formula fixed to values more according to usual
chemical conventions.                 miguel
;
_cod_original_formula_weight 1957.51
_cod_original_formula_units_Z 4
_cod_original_sg_symbol_H-M P2(1)/n
_cod_original_formula_sum 'C85.50 H55 Dy2 N24 Na2 O10.50'
_cod_database_code 1543310

loop_
_symmetry_equiv_pos_as_xyz
'x, y, z'
'-x+1/2, y+1/2, -z+1/2'
'-x, -y, -z'
'x-1/2, -y-1/2, z-1/2'

loop_
_atom_site_label
_atom_site_type_symbol
_atom_site_fract_x
_atom_site_fract_y
_atom_site_fract_z
_atom_site_U_iso_or_equiv
_atom_site_adp_type
_atom_site_occupancy
_atom_site_symmetry_multiplicity
_atom_site_calc_flag
_atom_site_refinement_flags
_atom_site_disorder_assembly
_atom_site_disorder_group
Dy1 Dy 0.773446(8) 0.177515(7) 0.265109(8) 0.01750(5) Uani 1 1 d . . .
Dy2 Dy 1.222239(8) -0.108707(7) 0.236103(8) 0.01808(5) Uani 1 1 d . . .
Na1 Na 0.86513(7) 0.03672(6) 0.28352(7) 0.0266(3) Uani 1 1 d . . .
Na2 Na 1.13403(8) 0.03217(7) 0.21076(8) 0.0293(3) Uani 1 1 d . . .
O1 O 0.75965(12) 0.08470(11) 0.32550(12) 0.0233(6) Uani 1 1 d . . .
O2 O 0.88880(12) 0.14861(11) 0.28978(12) 0.0223(6) Uani 1 1 d . . .
O3 O 0.79074(12) 0.09096(11) 0.19639(12) 0.0211(5) Uani 1 1 d . . .
O4 O 0.70137(12) 0.26479(10) 0.24449(12) 0.0209(5) Uani 1 1 d . . .
O5 O 1.23604(12) -0.01881(11) 0.17080(12) 0.0226(5) Uani 1 1 d . . .
O6 O 1.10737(12) -0.07892(11) 0.21020(13) 0.0233(6) Uani 1 1 d . . .
O7 O 1.20960(12) -0.01946(11) 0.30229(12) 0.0220(5) Uani 1 1 d . . .
O8 O 1.29308(12) -0.19569(11) 0.26085(12) 0.0224(6) Uani 1 1 d . . .
O9 O 0.91244(14) 0.02044(13) 0.39040(13) 0.0352(7) Uani 1 1 d . . .
H9S H 0.8926 0.0315 0.4235 0.042 Uiso 1 1 calc R . .
O10 O 1.09476(16) 0.04125(16) 0.09702(16) 0.0510(8) Uani 1 1 d . A .
N1 N 0.72891(16) 0.19931(14) 0.37467(15) 0.0252(7) Uani 1 1 d . . .
N2 N 0.67318(19) 0.09348(19) 0.50391(18) 0.0415(9) Uani 1 1 d . . .
N3 N 0.7394(2) -0.08268(19) 0.3790(2) 0.0601(13) Uani 1 1 d . . .
N4 N 0.85001(14) 0.27117(13) 0.30305(15) 0.0225(7) Uani 1 1 d . . .
N5 N 1.03326(16) 0.27764(15) 0.37319(18) 0.0334(8) Uani 1 1 d . . .
N6 N 1.05269(17) 0.06046(16) 0.30415(18) 0.0349(8) Uani 1 1 d . . .
N7 N 0.81138(15) 0.21184(13) 0.15884(15) 0.0233(7) Uani 1 1 d . . .
N8 N 0.85193(17) 0.12642(15) 0.01083(16) 0.0290(7) Uani 1 1 d . . .
N9 N 0.78360(18) -0.06497(16) 0.11407(18) 0.0388(9) Uani 1 1 d . . .
N10 N 0.65208(14) 0.14606(13) 0.22561(15) 0.0223(7) Uani 1 1 d . . .
N11 N 0.49765(16) 0.23922(16) 0.16406(17) 0.0324(8) Uani 1 1 d . . .
N12 N 0.63896(18) 0.42334(16) 0.21938(18) 0.0370(9) Uani 1 1 d . . .
N13 N 1.26792(15) -0.13657(14) 0.13002(15) 0.0226(7) Uani 1 1 d . . .
N14 N 1.33936(17) -0.03967(18) 0.00088(16) 0.0347(8) Uani 1 1 d . . .
N15 N 1.2602(2) 0.14533(18) 0.1057(2) 0.0524(11) Uani 1 1 d . . .
N16 N 1.14226(14) -0.20377(13) 0.20772(15) 0.0206(7) Uani 1 1 d . . .
N17 N 0.95498(15) -0.21166(15) 0.14778(16) 0.0276(7) Uani 1 1 d . . .
N18 N 0.94833(17) 0.01331(16) 0.18675(19) 0.0391(9) Uani 1 1 d . . .
N19 N 1.18240(15) -0.13788(14) 0.34463(15) 0.0229(7) Uani 1 1 d . . .
N20 N 1.13881(16) -0.04209(15) 0.48584(16) 0.0281(7) Uani 1 1 d . . .
N21 N 1.2240(2) 0.13931(16) 0.37760(19) 0.0433(9) Uani 1 1 d . . .
N22 N 1.34669(15) -0.07681(14) 0.26432(16) 0.0247(7) Uani 1 1 d . . .
N23 N 1.50722(16) -0.17099(15) 0.30570(17) 0.0316(8) Uani 1 1 d . . .
N24 N 1.35627(18) -0.35397(16) 0.28271(18) 0.0372(9) Uani 1 1 d . . .
C1 C 0.7156(2) 0.25517(19) 0.4012(2) 0.0334(10) Uani 1 1 d . . .
H1A H 0.7233 0.2929 0.3774 0.040 Uiso 1 1 calc R . .
C2 C 0.6908(2) 0.2611(2) 0.4625(2) 0.0406(11) Uani 1 1 d . . .
H2B H 0.6839 0.3024 0.4797 0.049 Uiso 1 1 calc R . .
C3 C 0.6762(2) 0.2084(2) 0.4984(2) 0.0390(11) Uani 1 1 d . . .
C4 C 0.6879(2) 0.1478(2) 0.4704(2) 0.0319(9) Uani 1 1 d . . .
C5 C 0.6869(2) 0.0395(2) 0.4762(2) 0.0398(11) Uani 1 1 d . . .
H5B H 0.6763 0.0016 0.4987 0.048 Uiso 1 1 calc R . .
C6 C 0.71591(19) 0.03189(19) 0.4161(2) 0.0292(9) Uani 1 1 d . . .
C7 C 0.73187(17) 0.08594(17) 0.38013(18) 0.0224(8) Uani 1 1 d . . .
C8 C 0.71560(17) 0.14583(18) 0.40934(18) 0.0238(8) Uani 1 1 d . . .
C9 C 0.6493(3) 0.2135(3) 0.5642(2) 0.0594(14) Uani 1 1 d . . .
H9A H 0.6447 0.2586 0.5757 0.089 Uiso 1 1 calc R . .
H9B H 0.6824 0.1926 0.5954 0.089 Uiso 1 1 calc R . .
H9C H 0.6033 0.1926 0.5647 0.089 Uiso 1 1 calc R . .
C10 C 0.7295(2) -0.0311(2) 0.3940(2) 0.0370(11) Uani 1 1 d . . .
C11 C 0.8329(2) 0.33182(17) 0.3111(2) 0.0289(9) Uani 1 1 d . . .
H11B H 0.7876 0.3457 0.2953 0.035 Uiso 1 1 calc R . .
C12 C 0.8783(2) 0.37657(18) 0.3420(2) 0.0343(10) Uani 1 1 d . . .
H12A H 0.8625 0.4191 0.3478 0.041 Uiso 1 1 calc R . .
C13 C 0.9453(2) 0.35967(18) 0.3639(2) 0.0320(9) Uani 1 1 d . . .
C14 C 0.96649(19) 0.29556(17) 0.35392(19) 0.0264(9) Uani 1 1 d . . .
C15 C 1.05066(19) 0.21830(18) 0.3612(2) 0.0306(9) Uani 1 1 d . . .
H15A H 1.0976 0.2056 0.3728 0.037 Uiso 1 1 calc R . .
C16 C 1.00477(18) 0.17190(17) 0.33226(18) 0.0230(8) Uani 1 1 d . . .
C17 C 0.93481(18) 0.18772(16) 0.31423(18) 0.0218(8) Uani 1 1 d . . .
C18 C 0.91678(18) 0.25383(16) 0.32407(18) 0.0210(8) Uani 1 1 d . . .
C19 C 0.9960(2) 0.4061(2) 0.3968(3) 0.0504(13) Uani 1 1 d . . .
H19A H 0.9732 0.4479 0.3997 0.076 Uiso 1 1 calc R . .
H19B H 1.0378 0.4101 0.3719 0.076 Uiso 1 1 calc R . .
H19C H 1.0099 0.3906 0.4400 0.076 Uiso 1 1 calc R . .
C20 C 1.03027(18) 0.10903(18) 0.31789(19) 0.0256(9) Uani 1 1 d . . .
C21 C 0.8225(2) 0.27146(17) 0.1396(2) 0.0314(9) Uani 1 1 d . . .
H21A H 0.8141 0.3056 0.1681 0.038 Uiso 1 1 calc R . .
C22 C 0.8460(2) 0.28554(19) 0.0791(2) 0.0361(10) Uani 1 1 d . . .
H22A H 0.8539 0.3288 0.0680 0.043 Uiso 1 1 calc R . .
C23 C 0.8581(2) 0.23860(19) 0.0353(2) 0.0316(9) Uani 1 1 d . . .
C24 C 0.84377(19) 0.17470(17) 0.05399(18) 0.0242(8) Uani 1 1 d . . .
C25 C 0.83608(19) 0.06872(18) 0.0305(2) 0.0288(9) Uani 1 1 d . . .
H25A H 0.8401 0.0348 0.0008 0.035 Uiso 1 1 calc R . .
C26 C 0.81375(18) 0.05283(17) 0.09145(18) 0.0233(8) Uani 1 1 d . . .
C27 C 0.80799(17) 0.09999(16) 0.13821(18) 0.0191(8) Uani 1 1 d . . .
C28 C 0.82210(18) 0.16405(16) 0.11599(18) 0.0209(8) Uani 1 1 d . . .
C29 C 0.8848(3) 0.2528(2) -0.0288(2) 0.0469(12) Uani 1 1 d . . .
H29A H 0.8914 0.2989 -0.0331 0.070 Uiso 1 1 calc R . .
H29B H 0.8506 0.2378 -0.0626 0.070 Uiso 1 1 calc R . .
H29C H 0.9298 0.2310 -0.0328 0.070 Uiso 1 1 calc R . .
C30 C 0.79719(18) -0.01250(18) 0.10549(19) 0.0253(8) Uani 1 1 d . . .
C31 C 0.62741(19) 0.08737(17) 0.2145(2) 0.0288(9) Uani 1 1 d . . .
H31A H 0.6569 0.0518 0.2250 0.035 Uiso 1 1 calc R . .
C32 C 0.5596(2) 0.07661(19) 0.1879(2) 0.0344(10) Uani 1 1 d . . .
H32A H 0.5440 0.0339 0.1813 0.041 Uiso 1 1 calc R . .
C33 C 0.5148(2) 0.12534(19) 0.1712(2) 0.0327(10) Uani 1 1 d . . .
C34 C 0.53992(19) 0.18855(17) 0.1816(2) 0.0266(9) Uani 1 1 d . . .
C35 C 0.52596(19) 0.29610(18) 0.1733(2) 0.0307(9) Uani 1 1 d . . .
H35A H 0.4978 0.3319 0.1608 0.037 Uiso 1 1 calc R . .
C36 C 0.59455(18) 0.30853(16) 0.20007(18) 0.0222(8) Uani 1 1 d . . .
C37 C 0.63866(17) 0.25797(16) 0.21946(17) 0.0170(7) Uani 1 1 d . . .
C38 C 0.60913(17) 0.19569(16) 0.20916(18) 0.0192(7) Uani 1 1 d . . .
C39 C 0.4413(2) 0.1146(2) 0.1420(3) 0.0503(13) Uani 1 1 d . . .
H39A H 0.4323 0.0687 0.1379 0.075 Uiso 1 1 calc R . .
H39B H 0.4366 0.1345 0.0994 0.075 Uiso 1 1 calc R . .
H39C H 0.4072 0.1337 0.1696 0.075 Uiso 1 1 calc R . .
C40 C 0.6195(2) 0.37275(18) 0.20995(19) 0.0266(9) Uani 1 1 d . . .
C41 C 1.2813(2) -0.19392(18) 0.1075(2) 0.0297(9) Uani 1 1 d . . .
H41A H 1.2693 -0.2301 0.1320 0.036 Uiso 1 1 calc R . .
C42 C 1.3121(2) -0.2040(2) 0.0495(2) 0.0323(9) Uani 1 1 d . . .
H42A H 1.3191 -0.2464 0.0350 0.039 Uiso 1 1 calc R . .
C43 C 1.33250(19) -0.1539(2) 0.0130(2) 0.0309(9) Uani 1 1 d . . .
C44 C 1.31941(19) -0.09169(19) 0.03628(19) 0.0274(9) Uani 1 1 d . . .
C45 C 1.3219(2) 0.0163(2) 0.0231(2) 0.0343(10) Uani 1 1 d . . .
H45A H 1.3344 0.0525 -0.0012 0.041 Uiso 1 1 calc R . .
C46 C 1.28628(18) 0.02810(18) 0.07960(19) 0.0257(8) Uani 1 1 d . . .
C47 C 1.26731(17) -0.02356(17) 0.11784(18) 0.0214(8) Uani 1 1 d . . .
C48 C 1.28599(17) -0.08546(17) 0.09363(18) 0.0222(8) Uani 1 1 d . . .
C49 C 1.3673(2) -0.1634(2) -0.0489(2) 0.0480(12) Uani 1 1 d . . .
H49A H 1.3720 -0.2092 -0.0573 0.072 Uiso 1 1 calc R . .
H49B H 1.4141 -0.1437 -0.0457 0.072 Uiso 1 1 calc R . .
H49C H 1.3387 -0.1436 -0.0841 0.072 Uiso 1 1 calc R . .
C50 C 1.2700(2) 0.0926(2) 0.0955(2) 0.0332(10) Uani 1 1 d . . .
C51 C 1.1567(2) -0.26591(16) 0.20701(19) 0.0261(8) Uani 1 1 d . . .
H51A H 1.2025 -0.2796 0.2214 0.031 Uiso 1 1 calc R . .
C52 C 1.1073(2) -0.31191(17) 0.18596(19) 0.0279(9) Uani 1 1 d . . .
H52A H 1.1208 -0.3556 0.1859 0.033 Uiso 1 1 calc R . .
C53 C 1.0400(2) -0.29560(17) 0.16542(19) 0.0262(8) Uani 1 1 d . . .
C54 C 1.02227(18) -0.22951(16) 0.16739(18) 0.0222(8) Uani 1 1 d . . .
C55 C 0.94100(19) -0.15035(18) 0.1521(2) 0.0284(9) Uani 1 1 d . . .
H55A H 0.8944 -0.1369 0.1399 0.034 Uiso 1 1 calc R . .
C56 C 0.98975(18) -0.10296(17) 0.17341(19) 0.0231(8) Uani 1 1 d . . .
C57 C 1.05941(18) -0.11888(16) 0.19140(18) 0.0210(8) Uani 1 1 d . . .
C58 C 1.07513(18) -0.18634(16) 0.18870(18) 0.0207(8) Uani 1 1 d . . .
C59 C 0.9860(2) -0.34295(19) 0.1405(2) 0.0365(10) Uani 1 1 d . . .
H59A H 1.0064 -0.3859 0.1423 0.055 Uiso 1 1 calc R . .
H59B H 0.9710 -0.3325 0.0960 0.055 Uiso 1 1 calc R . .
H59C H 0.9453 -0.3414 0.1670 0.055 Uiso 1 1 calc R . .
C60 C 0.96748(18) -0.03784(19) 0.17996(19) 0.0272(9) Uani 1 1 d . . .
C61 C 1.1687(2) -0.19533(18) 0.3674(2) 0.0293(9) Uani 1 1 d . . .
H61A H 1.1778 -0.2314 0.3415 0.035 Uiso 1 1 calc R . .
C62 C 1.1418(2) -0.20594(19) 0.42681(19) 0.0316(9) Uani 1 1 d . . .
H62A H 1.1322 -0.2483 0.4399 0.038 Uiso 1 1 calc R . .
C63 C 1.1290(2) -0.15592(19) 0.46687(19) 0.0290(9) Uani 1 1 d . . .
C64 C 1.14641(18) -0.09352(18) 0.44550(18) 0.0234(8) Uani 1 1 d . . .
C65 C 1.15881(19) 0.01353(18) 0.46386(19) 0.0278(9) Uani 1 1 d . . .
H65A H 1.1551 0.0493 0.4915 0.033 Uiso 1 1 calc R . .
C66 C 1.18506(18) 0.02506(16) 0.40371(18) 0.0229(8) Uani 1 1 d . . .
C67 C 1.19007(17) -0.02517(16) 0.35975(17) 0.0197(8) Uani 1 1 d . . .
C68 C 1.17194(17) -0.08709(16) 0.38436(18) 0.0205(8) Uani 1 1 d . . .
C69 C 1.0987(2) -0.1658(2) 0.5308(2) 0.0438(11) Uani 1 1 d . . .
H69A H 1.0901 -0.2115 0.5372 0.066 Uiso 1 1 calc R . .
H69B H 1.0543 -0.1424 0.5320 0.066 Uiso 1 1 calc R . .
H69C H 1.1320 -0.1502 0.5650 0.066 Uiso 1 1 calc R . .
C70 C 1.2066(2) 0.08858(18) 0.38770(19) 0.0281(9) Uani 1 1 d . . .
C71 C 1.3740(2) -0.01866(17) 0.2676(2) 0.0321(10) Uani 1 1 d . . .
H71A H 1.3440 0.0169 0.2590 0.039 Uiso 1 1 calc R . .
C72 C 1.4453(2) -0.00774(19) 0.2832(2) 0.0380(11) Uani 1 1 d . . .
H72A H 1.4624 0.0349 0.2848 0.046 Uiso 1 1 calc R . .
C73 C 1.49123(19) -0.05725(19) 0.2963(2) 0.0332(10) Uani 1 1 d . . .
C74 C 1.46365(19) -0.12023(17) 0.29312(19) 0.0257(8) Uani 1 1 d . . .
C75 C 1.47796(19) -0.22776(18) 0.30212(19) 0.0291(9) Uani 1 1 d . . .
H75A H 1.5077 -0.2636 0.3105 0.035 Uiso 1 1 calc R . .
C76 C 1.40535(19) -0.23986(17) 0.28672(18) 0.0240(8) Uani 1 1 d . . .
C77 C 1.35919(18) -0.18916(16) 0.27426(17) 0.0187(7) Uani 1 1 d . . .
C78 C 1.39103(18) -0.12693(16) 0.27716(18) 0.0212(8) Uani 1 1 d . . .
C79 C 1.5680(2) -0.0468(2) 0.3147(3) 0.0499(13) Uani 1 1 d . . .
H79A H 1.5783 -0.0010 0.3147 0.075 Uiso 1 1 calc R . .
H79B H 1.5965 -0.0685 0.2837 0.075 Uiso 1 1 calc R . .
H79C H 1.5793 -0.0642 0.3578 0.075 Uiso 1 1 calc R . .
C80 C 1.37811(19) -0.30319(18) 0.28459(19) 0.0261(9) Uani 1 1 d . . .
C81 C 0.9636(2) -0.0269(2) 0.4068(2) 0.0500(13) Uani 1 1 d . . .
H81A H 0.9757 -0.0255 0.4531 0.075 Uiso 1 1 calc R . .
H81B H 1.0058 -0.0189 0.3834 0.075 Uiso 1 1 calc R . .
H81C H 0.9445 -0.0691 0.3950 0.075 Uiso 1 1 calc R . .
C82 C 1.0584(2) 0.0789(3) 0.0655(3) 0.0506(13) Uani 1 1 d . . .
C83 C 1.0154(3) 0.1271(3) 0.0975(3) 0.079(2) Uani 1 1 d . A .
H83A H 1.0256 0.1249 0.1441 0.119 Uiso 1 1 calc R . .
H83B H 0.9654 0.1183 0.0874 0.119 Uiso 1 1 calc R . .
H83C H 1.0268 0.1698 0.0820 0.119 Uiso 1 1 calc R . .
C84 C 1.0611(7) 0.0933(6) -0.0035(6) 0.069(3) Uiso 0.50 1 d P A 1
C84' C 1.0381(7) 0.0629(6) -0.0096(7) 0.072(4) Uiso 0.50 1 d P A 2
O1S O 0.5027(9) 0.0841(7) 0.5317(8) 0.209(7) Uiso 0.50 1 d PD . .
C2S C 0.4718(11) 0.0480(11) 0.4887(9) 0.176(9) Uiso 0.50 1 d PD . .
C1S C 0.4917(11) -0.0107(8) 0.4714(9) 0.144(7) Uiso 0.50 1 d PD . .
C3S C 0.4088(10) 0.0790(10) 0.4599(11) 0.182(9) Uiso 0.50 1 d PD . .

loop_
_atom_site_aniso_label
_atom_site_aniso_U_11
_atom_site_aniso_U_22
_atom_site_aniso_U_33
_atom_site_aniso_U_23
_atom_site_aniso_U_13
_atom_site_aniso_U_12
Dy1 0.01835(8) 0.01477(8) 0.01944(10) 0.00048(7) 0.00161(6) 0.00155(6)
Dy2 0.01923(8) 0.01478(8) 0.02031(10) 0.00134(7) 0.00190(7) 0.00154(6)
Na1 0.0329(8) 0.0177(7) 0.0291(9) 0.0006(6) 0.0020(7) 0.0046(6)
Na2 0.0335(8) 0.0191(7) 0.0355(10) 0.0010(7) 0.0043(7) 0.0041(6)
O1 0.0249(13) 0.0208(13) 0.0251(15) 0.0041(11) 0.0070(11) 0.0030(10)
O2 0.0195(12) 0.0185(12) 0.0285(15) -0.0008(11) -0.0019(11) 0.0008(10)
O3 0.0238(12) 0.0191(12) 0.0206(15) 0.0012(10) 0.0024(11) 0.0028(10)
O4 0.0198(12) 0.0154(12) 0.0276(15) -0.0035(10) 0.0013(10) 0.0034(10)
O5 0.0233(12) 0.0206(13) 0.0242(15) 0.0033(11) 0.0043(11) 0.0016(10)
O6 0.0194(12) 0.0181(12) 0.0321(16) -0.0003(11) -0.0002(11) 0.0016(10)
O7 0.0280(13) 0.0193(12) 0.0192(14) -0.0003(10) 0.0042(11) 0.0006(10)
O8 0.0227(12) 0.0146(12) 0.0298(16) 0.0015(11) -0.0002(11) 0.0035(10)
O9 0.0404(16) 0.0400(17) 0.0254(16) 0.0000(13) 0.0027(13) 0.0108(13)
O10 0.0505(19) 0.057(2) 0.046(2) 0.0059(17) 0.0015(16) 0.0147(17)
N1 0.0290(17) 0.0256(17) 0.0212(18) 0.0010(14) 0.0015(14) 0.0044(13)
N2 0.040(2) 0.056(2) 0.030(2) 0.0106(19) 0.0112(17) 0.0015(18)
N3 0.060(3) 0.033(2) 0.089(4) 0.012(2) 0.021(2) -0.007(2)
N4 0.0181(14) 0.0197(15) 0.0298(19) -0.0003(13) 0.0024(13) 0.0003(12)
N5 0.0264(17) 0.0283(18) 0.044(2) -0.0054(16) -0.0055(15) -0.0024(14)
N6 0.0269(17) 0.0326(19) 0.045(2) -0.0020(17) 0.0011(16) 0.0074(15)
N7 0.0301(16) 0.0175(15) 0.0225(18) 0.0005(13) 0.0030(14) -0.0002(13)
N8 0.0347(18) 0.0314(18) 0.0213(19) -0.0033(15) 0.0040(14) 0.0011(15)
N9 0.041(2) 0.0259(19) 0.049(3) -0.0027(17) -0.0028(18) -0.0004(16)
N10 0.0208(15) 0.0164(15) 0.0297(19) -0.0014(13) 0.0027(13) 0.0039(12)
N11 0.0253(16) 0.0343(19) 0.037(2) 0.0012(16) -0.0051(15) 0.0024(15)
N12 0.044(2) 0.0263(19) 0.042(2) 0.0036(16) 0.0045(17) 0.0037(16)
N13 0.0242(15) 0.0205(16) 0.0231(18) 0.0015(13) 0.0023(13) 0.0035(13)
N14 0.0312(18) 0.048(2) 0.026(2) 0.0027(17) 0.0051(15) -0.0038(16)
N15 0.060(3) 0.030(2) 0.069(3) 0.011(2) 0.020(2) -0.0006(19)
N16 0.0202(15) 0.0188(15) 0.0231(18) 0.0006(13) 0.0041(13) 0.0003(12)
N17 0.0240(16) 0.0261(17) 0.032(2) -0.0023(14) 0.0002(14) -0.0027(13)
N18 0.0328(19) 0.031(2) 0.052(3) -0.0049(17) -0.0064(17) 0.0098(16)
N19 0.0281(16) 0.0193(15) 0.0217(18) 0.0023(13) 0.0029(13) 0.0005(13)
N20 0.0295(17) 0.0286(17) 0.0266(19) -0.0039(15) 0.0037(14) -0.0011(14)
N21 0.055(2) 0.0247(19) 0.050(3) -0.0033(18) 0.007(2) -0.0042(17)
N22 0.0252(16) 0.0175(15) 0.031(2) -0.0003(13) -0.0005(14) -0.0004(13)
N23 0.0239(16) 0.0338(19) 0.037(2) 0.0025(16) 0.0017(15) 0.0043(15)
N24 0.042(2) 0.0237(19) 0.047(2) 0.0017(17) 0.0072(17) 0.0055(16)
C1 0.040(2) 0.029(2) 0.032(3) -0.0061(19) 0.0045(19) 0.0065(18)
C2 0.043(2) 0.047(3) 0.032(3) -0.013(2) 0.006(2) 0.009(2)
C3 0.034(2) 0.059(3) 0.025(2) -0.003(2) 0.0040(19) 0.002(2)
C4 0.025(2) 0.046(3) 0.025(2) 0.0045(19) 0.0020(17) 0.0029(18)
C5 0.032(2) 0.050(3) 0.038(3) 0.023(2) 0.007(2) -0.002(2)
C6 0.0213(18) 0.031(2) 0.036(3) 0.0109(18) 0.0017(17) -0.0021(16)
C7 0.0184(17) 0.027(2) 0.022(2) 0.0060(16) -0.0005(15) 0.0019(15)
C8 0.0147(17) 0.034(2) 0.023(2) 0.0031(17) 0.0014(15) 0.0044(15)
C9 0.068(3) 0.078(4) 0.034(3) -0.008(3) 0.016(3) 0.005(3)
C10 0.027(2) 0.037(3) 0.047(3) 0.018(2) 0.0051(19) -0.0050(19)
C11 0.0265(19) 0.0216(19) 0.038(3) -0.0010(17) 0.0006(18) 0.0009(16)
C12 0.041(2) 0.0201(19) 0.042(3) -0.0033(18) 0.001(2) 0.0029(17)
C13 0.033(2) 0.024(2) 0.039(3) -0.0031(18) 0.0003(19) -0.0049(17)
C14 0.0241(19) 0.0234(19) 0.031(2) -0.0005(17) -0.0014(17) -0.0012(16)
C15 0.0218(19) 0.032(2) 0.037(3) -0.0010(18) -0.0040(17) -0.0017(17)
C16 0.0209(17) 0.0239(19) 0.024(2) 0.0042(16) 0.0016(15) 0.0031(15)
C17 0.0264(19) 0.0199(18) 0.019(2) 0.0005(15) 0.0037(15) -0.0012(15)
C18 0.0225(17) 0.0186(17) 0.022(2) 0.0013(15) 0.0034(15) -0.0016(15)
C19 0.051(3) 0.030(2) 0.068(4) -0.010(2) -0.015(3) -0.007(2)
C20 0.0155(17) 0.032(2) 0.029(2) 0.0031(17) -0.0029(15) -0.0007(16)
C21 0.050(2) 0.0173(18) 0.028(2) -0.0004(16) 0.0101(19) 0.0030(17)
C22 0.056(3) 0.023(2) 0.030(3) 0.0058(18) 0.011(2) -0.0057(19)
C23 0.040(2) 0.032(2) 0.023(2) 0.0041(18) 0.0077(18) -0.0030(18)
C24 0.0247(18) 0.028(2) 0.020(2) -0.0002(16) 0.0018(15) 0.0024(16)
C25 0.029(2) 0.029(2) 0.028(2) -0.0087(18) -0.0035(17) 0.0030(17)
C26 0.0219(18) 0.0229(19) 0.025(2) -0.0032(16) -0.0018(15) 0.0030(15)
C27 0.0152(16) 0.0197(18) 0.022(2) -0.0013(15) -0.0015(14) 0.0009(14)
C28 0.0230(18) 0.0198(18) 0.020(2) -0.0028(15) -0.0004(15) 0.0015(15)
C29 0.074(3) 0.041(3) 0.027(3) 0.001(2) 0.015(2) -0.015(2)
C30 0.0227(18) 0.027(2) 0.026(2) -0.0051(17) -0.0039(16) 0.0022(16)
C31 0.028(2) 0.0183(19) 0.040(3) -0.0022(17) 0.0023(18) -0.0021(16)
C32 0.031(2) 0.024(2) 0.047(3) -0.0040(19) -0.0011(19) -0.0076(17)
C33 0.028(2) 0.031(2) 0.039(3) -0.0033(19) -0.0026(18) -0.0051(17)
C34 0.0243(19) 0.025(2) 0.031(2) -0.0004(17) 0.0022(17) 0.0005(16)
C35 0.0255(19) 0.026(2) 0.040(3) 0.0040(18) -0.0035(18) 0.0073(17)
C36 0.0242(18) 0.0182(18) 0.024(2) 0.0008(15) 0.0013(16) 0.0038(14)
C37 0.0178(16) 0.0182(17) 0.0157(19) 0.0014(14) 0.0062(14) 0.0015(14)
C38 0.0188(17) 0.0178(17) 0.021(2) -0.0026(15) 0.0051(15) 0.0010(14)
C39 0.039(2) 0.042(3) 0.067(4) -0.002(2) -0.016(2) -0.009(2)
C40 0.030(2) 0.024(2) 0.025(2) 0.0051(17) 0.0013(17) 0.0059(16)
C41 0.032(2) 0.025(2) 0.032(2) 0.0002(17) 0.0021(18) 0.0093(17)
C42 0.033(2) 0.036(2) 0.028(2) -0.0063(19) 0.0023(18) 0.0113(18)
C43 0.0239(19) 0.043(2) 0.026(2) -0.0015(19) 0.0009(17) 0.0078(18)
C44 0.0224(18) 0.035(2) 0.024(2) 0.0012(18) 0.0017(16) 0.0005(16)
C45 0.028(2) 0.045(3) 0.030(2) 0.013(2) -0.0009(18) -0.0112(19)
C46 0.0223(18) 0.029(2) 0.026(2) 0.0062(17) -0.0020(16) -0.0048(16)
C47 0.0161(16) 0.0250(19) 0.023(2) 0.0024(16) -0.0014(15) 0.0002(14)
C48 0.0177(17) 0.028(2) 0.020(2) 0.0017(16) 0.0012(15) 0.0011(15)
C49 0.050(3) 0.067(3) 0.028(3) -0.005(2) 0.013(2) 0.011(2)
C50 0.031(2) 0.031(2) 0.038(3) 0.0117(19) 0.0028(18) -0.0051(18)
C51 0.030(2) 0.0207(19) 0.028(2) 0.0046(16) 0.0049(17) 0.0024(15)
C52 0.035(2) 0.0191(19) 0.030(2) 0.0006(16) 0.0056(18) -0.0009(16)
C53 0.033(2) 0.0236(19) 0.023(2) -0.0007(16) 0.0076(17) -0.0050(16)
C54 0.0241(18) 0.0212(18) 0.022(2) -0.0029(15) 0.0050(15) -0.0026(15)
C55 0.0190(18) 0.033(2) 0.033(2) -0.0011(18) -0.0018(16) 0.0000(16)
C56 0.0207(17) 0.0234(19) 0.025(2) 0.0002(16) 0.0023(15) 0.0015(15)
C57 0.0219(18) 0.0229(18) 0.019(2) 0.0015(15) 0.0038(15) 0.0012(15)
C58 0.0224(18) 0.0200(18) 0.020(2) 0.0002(15) 0.0044(15) -0.0016(14)
C59 0.039(2) 0.026(2) 0.045(3) -0.0062(19) 0.000(2) -0.0071(18)
C60 0.0172(17) 0.034(2) 0.030(2) -0.0032(18) -0.0012(16) 0.0000(16)
C61 0.041(2) 0.0195(19) 0.027(2) 0.0020(16) -0.0006(18) -0.0012(17)
C62 0.043(2) 0.028(2) 0.024(2) 0.0067(17) -0.0001(18) -0.0077(18)
C63 0.032(2) 0.033(2) 0.022(2) 0.0050(17) -0.0004(17) -0.0091(17)
C64 0.0198(17) 0.031(2) 0.019(2) 0.0018(16) -0.0017(15) -0.0014(15)
C65 0.030(2) 0.030(2) 0.022(2) -0.0070(17) -0.0002(17) 0.0030(17)
C66 0.0256(18) 0.0182(18) 0.025(2) 0.0003(15) -0.0012(16) 0.0028(15)
C67 0.0194(17) 0.0204(18) 0.019(2) 0.0024(15) 0.0006(15) 0.0042(14)
C68 0.0200(17) 0.0201(18) 0.021(2) 0.0032(15) -0.0004(15) 0.0002(14)
C69 0.057(3) 0.046(3) 0.029(3) 0.004(2) 0.011(2) -0.014(2)
C70 0.033(2) 0.026(2) 0.026(2) -0.0050(17) 0.0032(17) 0.0009(17)
C71 0.030(2) 0.0179(19) 0.048(3) -0.0004(18) -0.0031(19) -0.0002(16)
C72 0.034(2) 0.020(2) 0.058(3) 0.000(2) -0.006(2) -0.0036(17)
C73 0.0240(19) 0.031(2) 0.044(3) -0.0022(19) -0.0018(18) -0.0042(17)
C74 0.0238(18) 0.0243(19) 0.029(2) 0.0019(16) -0.0003(16) 0.0022(15)
C75 0.028(2) 0.028(2) 0.032(2) 0.0035(17) 0.0030(17) 0.0091(17)
C76 0.0290(19) 0.0235(19) 0.020(2) 0.0001(16) 0.0048(16) 0.0041(16)
C77 0.0227(18) 0.0191(17) 0.0143(19) -0.0015(14) 0.0014(14) 0.0008(14)
C78 0.0240(18) 0.0172(17) 0.022(2) -0.0010(15) -0.0010(15) 0.0002(14)
C79 0.030(2) 0.042(3) 0.076(4) 0.003(3) -0.011(2) -0.008(2)
C80 0.028(2) 0.022(2) 0.030(2) 0.0034(17) 0.0073(17) 0.0083(16)
C81 0.048(3) 0.061(3) 0.040(3) -0.001(2) -0.005(2) 0.013(2)
C82 0.037(3) 0.068(3) 0.047(3) 0.013(3) 0.007(2) 0.008(2)
C83 0.069(4) 0.059(4) 0.102(5) -0.018(3) -0.043(4) 0.018(3)

loop_
_atom_type_symbol
_atom_type_description
_atom_type_scat_dispersion_real
_atom_type_scat_dispersion_imag
_atom_type_scat_source
C C 0.0033 0.0016 'International Tables Vol C Tables 4.2.6.8 and 6.1.1.4'
H H 0.0000 0.0000 'International Tables Vol C Tables 4.2.6.8 and 6.1.1.4'
N N 0.0061 0.0033 'International Tables Vol C Tables 4.2.6.8 and 6.1.1.4'
O O 0.0106 0.0060 'International Tables Vol C Tables 4.2.6.8 and 6.1.1.4'
Na Na 0.0362 0.0249 'International Tables Vol C Tables 4.2.6.8 and 6.1.1.4'
Dy Dy -0.1892 4.4098 'International Tables Vol C Tables 4.2.6.8 and 6.1.1.4'

loop_
_geom_angle_atom_site_label_1
_geom_angle_atom_site_label_2
_geom_angle_atom_site_label_3
_geom_angle
_geom_angle_site_symmetry_1
_geom_angle_site_symmetry_3
O2 Dy1 O4 142.75(8) . .
O2 Dy1 O1 78.40(8) . .
O4 Dy1 O1 132.25(8) . .
O2 Dy1 O3 76.44(8) . .
O4 Dy1 O3 127.02(8) . .
O1 Dy1 O3 73.22(9) . .
O2 Dy1 N7 87.08(9) . .
O4 Dy1 N7 78.87(9) . .
O1 Dy1 N7 140.40(9) . .
O3 Dy1 N7 67.59(9) . .
O2 Dy1 N10 148.76(9) . .
O4 Dy1 N10 67.66(9) . .
O1 Dy1 N10 79.95(9) . .
O3 Dy1 N10 75.91(9) . .
N7 Dy1 N10 95.57(10) . .
O2 Dy1 N1 102.38(9) . .
O4 Dy1 N1 78.26(9) . .
O1 Dy1 N1 66.95(9) . .
O3 Dy1 N1 139.39(9) . .
N7 Dy1 N1 152.65(10) . .
N10 Dy1 N1 89.43(10) . .
O2 Dy1 N4 67.23(8) . .
O4 Dy1 N4 76.69(8) . .
O1 Dy1 N4 123.73(9) . .
O3 Dy1 N4 133.39(9) . .
N7 Dy1 N4 82.01(10) . .
N10 Dy1 N4 144.00(9) . .
N1 Dy1 N4 78.31(10) . .
O2 Dy1 Na1 43.89(6) . .
O4 Dy1 Na1 172.61(6) . .
O1 Dy1 Na1 45.58(6) . .
O3 Dy1 Na1 46.81(6) . .
N7 Dy1 Na1 100.05(7) . .
N10 Dy1 Na1 105.32(7) . .
N1 Dy1 Na1 104.52(7) . .
N4 Dy1 Na1 110.49(7) . .
O6 Dy2 O8 143.05(8) . .
O6 Dy2 O7 77.97(8) . .
O8 Dy2 O7 125.32(8) . .
O6 Dy2 O5 77.64(8) . .
O8 Dy2 O5 132.71(8) . .
O7 Dy2 O5 73.81(8) . .
O6 Dy2 N13 103.50(9) . .
O8 Dy2 N13 77.43(9) . .
O7 Dy2 N13 139.66(9) . .
O5 Dy2 N13 67.41(9) . .
O6 Dy2 N22 148.78(9) . .
O8 Dy2 N22 68.00(9) . .
O7 Dy2 N22 77.21(9) . .
O5 Dy2 N22 77.48(9) . .
N13 Dy2 N22 83.88(10) . .
O6 Dy2 N19 86.65(9) . .
O8 Dy2 N19 79.11(9) . .
O7 Dy2 N19 67.37(9) . .
O5 Dy2 N19 140.36(9) . .
N13 Dy2 N19 152.22(9) . .
N22 Dy2 N19 100.87(10) . .
O6 Dy2 N16 67.26(8) . .
O8 Dy2 N16 76.58(9) . .
O7 Dy2 N16 132.57(9) . .
O5 Dy2 N16 125.28(9) . .
N13 Dy2 N16 81.26(9) . .
N22 Dy2 N16 143.78(9) . .
N19 Dy2 N16 79.02(10) . .
O6 Dy2 Na2 44.02(6) . .
O8 Dy2 Na2 172.29(6) . .
O7 Dy2 Na2 48.37(6) . .
O5 Dy2 Na2 44.77(6) . .
N13 Dy2 Na2 105.06(7) . .
N22 Dy2 Na2 104.79(7) . .
N19 Dy2 Na2 100.17(7) . .
N16 Dy2 Na2 110.91(7) . .
O9 Na1 N12 83.70(12) . 2_645
O9 Na1 O2 91.74(10) . .
N12 Na1 O2 170.95(12) 2_645 .
O9 Na1 O1 89.73(10) . .
N12 Na1 O1 113.07(12) 2_645 .
O2 Na1 O1 74.61(9) . .
O9 Na1 O3 155.44(11) . .
N12 Na1 O3 114.74(12) 2_645 .
O2 Na1 O3 72.00(9) . .
O1 Na1 O3 68.57(9) . .
O9 Na1 N18 118.11(11) . .
N12 Na1 N18 79.54(12) 2_645 .
O2 Na1 N18 95.86(11) . .
O1 Na1 N18 151.17(11) . .
O3 Na1 N18 82.62(10) . .
O9 Na1 Dy1 112.85(8) . .
N12 Na1 Dy1 147.04(10) 2_645 .
O2 Na1 Dy1 42.00(6) . .
O1 Na1 Dy1 42.89(6) . .
O3 Na1 Dy1 43.07(6) . .
N18 Na1 Dy1 113.08(9) . .
O6 Na2 N24 171.42(12) . 2_755
O6 Na2 O5 75.02(9) . .
N24 Na2 O5 113.56(12) 2_755 .
O6 Na2 O10 91.09(11) . .
N24 Na2 O10 89.74(13) 2_755 .
O5 Na2 O10 84.48(11) . .
O6 Na2 O7 72.56(9) . .
N24 Na2 O7 109.93(12) 2_755 .
O5 Na2 O7 69.04(9) . .
O10 Na2 O7 151.53(11) . .
O6 Na2 N6 95.09(11) . .
N24 Na2 N6 77.32(12) 2_755 .
O5 Na2 N6 151.66(11) . .
O10 Na2 N6 122.75(12) . .
O7 Na2 N6 82.69(10) . .
O6 Na2 Dy2 42.29(6) . .
N24 Na2 Dy2 144.57(10) 2_755 .
O5 Na2 Dy2 43.32(6) . .
O10 Na2 Dy2 109.51(9) . .
O7 Na2 Dy2 43.25(6) . .
N6 Na2 Dy2 112.72(9) . .
C7 O1 Dy1 121.7(2) . .
C7 O1 Na1 135.6(2) . .
Dy1 O1 Na1 91.52(9) . .
C17 O2 Dy1 122.6(2) . .
C17 O2 Na1 140.4(2) . .
Dy1 O2 Na1 94.10(9) . .
C27 O3 Dy1 120.9(2) . .
C27 O3 Na1 125.6(2) . .
Dy1 O3 Na1 90.12(9) . .
C37 O4 Dy1 121.0(2) . .
C47 O5 Dy2 120.6(2) . .
C47 O5 Na2 139.0(2) . .
Dy2 O5 Na2 91.90(9) . .
C57 O6 Dy2 122.8(2) . .
C57 O6 Na2 141.9(2) . .
Dy2 O6 Na2 93.70(9) . .
C67 O7 Dy2 121.5(2) . .
C67 O7 Na2 123.7(2) . .
Dy2 O7 Na2 88.37(9) . .
C77 O8 Dy2 121.2(2) . .
C81 O9 Na1 122.8(3) . .
C82 O10 Na2 134.7(3) . .
C1 N1 C8 117.2(3) . .
C1 N1 Dy1 128.4(3) . .
C8 N1 Dy1 114.5(2) . .
C5 N2 C4 116.1(4) . .
C11 N4 C18 116.4(3) . .
C11 N4 Dy1 129.7(2) . .
C18 N4 Dy1 113.5(2) . .
C15 N5 C14 116.5(3) . .
C20 N6 Na2 129.1(3) . .
C21 N7 C28 117.2(3) . .
C21 N7 Dy1 127.0(3) . .
C28 N7 Dy1 115.8(2) . .
C25 N8 C24 115.8(3) . .
C31 N10 C38 117.7(3) . .
C31 N10 Dy1 127.7(2) . .
C38 N10 Dy1 114.4(2) . .
C35 N11 C34 115.7(3) . .
C40 N12 Na1 156.6(3) . 2_655
C41 N13 C48 117.0(3) . .
C41 N13 Dy2 127.9(3) . .
C48 N13 Dy2 115.0(2) . .
C45 N14 C44 115.6(3) . .
C51 N16 C58 116.7(3) . .
C51 N16 Dy2 130.2(2) . .
C58 N16 Dy2 113.1(2) . .
C55 N17 C54 115.8(3) . .
C60 N18 Na1 118.1(3) . .
C61 N19 C68 116.7(3) . .
C61 N19 Dy2 128.4(3) . .
C68 N19 Dy2 114.8(2) . .
C65 N20 C64 115.8(3) . .
C71 N22 C78 117.5(3) . .
C71 N22 Dy2 128.5(2) . .
C78 N22 Dy2 114.0(2) . .
C75 N23 C74 116.4(3) . .
C80 N24 Na2 154.0(3) . 2_745
N1 C1 C2 123.1(4) . .
C3 C2 C1 121.4(4) . .
C2 C3 C4 116.8(4) . .
C2 C3 C9 122.4(4) . .
C4 C3 C9 120.8(4) . .
N2 C4 C8 122.4(4) . .
N2 C4 C3 119.2(4) . .
C8 C4 C3 118.4(4) . .
N2 C5 C6 126.3(4) . .
C7 C6 C5 119.6(4) . .
C7 C6 C10 121.7(4) . .
C5 C6 C10 118.7(4) . .
O1 C7 C6 124.9(3) . .
O1 C7 C8 120.3(3) . .
C6 C7 C8 114.8(4) . .
N1 C8 C4 123.1(4) . .
N1 C8 C7 116.1(3) . .
C4 C8 C7 120.7(4) . .
N3 C10 C6 176.7(5) . .
N4 C11 C12 123.4(3) . .
C13 C12 C11 120.8(4) . .
C12 C13 C14 117.4(3) . .
C12 C13 C19 122.7(4) . .
C14 C13 C19 119.9(4) . .
N5 C14 C18 123.4(3) . .
N5 C14 C13 119.0(3) . .
C18 C14 C13 117.6(3) . .
N5 C15 C16 125.0(3) . .
C17 C16 C15 120.2(3) . .
C17 C16 C20 119.2(3) . .
C15 C16 C20 120.6(3) . .
O2 C17 C16 124.8(3) . .
O2 C17 C18 120.4(3) . .
C16 C17 C18 114.8(3) . .
N4 C18 C14 124.3(3) . .
N4 C18 C17 115.7(3) . .
C14 C18 C17 120.0(3) . .
N6 C20 C16 176.4(4) . .
N7 C21 C22 122.4(4) . .
C23 C22 C21 121.8(4) . .
C22 C23 C24 116.7(4) . .
C22 C23 C29 122.4(4) . .
C24 C23 C29 120.9(4) . .
N8 C24 C28 122.8(3) . .
N8 C24 C23 118.9(4) . .
C28 C24 C23 118.3(3) . .
N8 C25 C26 126.0(4) . .
C27 C26 C25 120.3(3) . .
C27 C26 C30 120.2(3) . .
C25 C26 C30 119.5(3) . .
O3 C27 C26 126.0(3) . .
O3 C27 C28 119.9(3) . .
C26 C27 C28 114.0(3) . .
N7 C28 C24 123.5(3) . .
N7 C28 C27 115.5(3) . .
C24 C28 C27 120.9(3) . .
N9 C30 C26 177.2(4) . .
N10 C31 C32 121.8(3) . .
C33 C32 C31 122.1(4) . .
C32 C33 C34 117.4(3) . .
C32 C33 C39 122.9(4) . .
C34 C33 C39 119.7(4) . .
N11 C34 C38 123.0(3) . .
N11 C34 C33 119.7(3) . .
C38 C34 C33 117.2(3) . .
N11 C35 C36 125.8(3) . .
C37 C36 C35 120.0(3) . .
C37 C36 C40 118.8(3) . .
C35 C36 C40 121.2(3) . .
O4 C37 C36 124.2(3) . .
O4 C37 C38 120.7(3) . .
C36 C37 C38 115.1(3) . .
N10 C38 C34 123.7(3) . .
N10 C38 C37 115.9(3) . .
C34 C38 C37 120.4(3) . .
N12 C40 C36 178.3(4) . .
N13 C41 C42 123.2(4) . .
C43 C42 C41 121.0(4) . .
C42 C43 C44 117.0(4) . .
C42 C43 C49 122.1(4) . .
C44 C43 C49 120.8(4) . .
N14 C44 C48 122.6(4) . .
N14 C44 C43 118.8(4) . .
C48 C44 C43 118.6(4) . .
N14 C45 C46 126.5(4) . .
C47 C46 C45 119.4(4) . .
C47 C46 C50 121.9(4) . .
C45 C46 C50 118.7(3) . .
O5 C47 C46 125.1(3) . .
O5 C47 C48 120.3(3) . .
C46 C47 C48 114.6(3) . .
N13 C48 C44 123.1(3) . .
N13 C48 C47 115.7(3) . .
C44 C48 C47 121.3(3) . .
N15 C50 C46 175.6(5) . .
N16 C51 C52 122.9(3) . .
C53 C52 C51 121.6(3) . .
C52 C53 C54 116.9(3) . .
C52 C53 C59 123.5(3) . .
C54 C53 C59 119.6(3) . .
N17 C54 C58 123.8(3) . .
N17 C54 C53 118.3(3) . .
C58 C54 C53 117.9(3) . .
N17 C55 C56 125.2(3) . .
C57 C56 C55 120.8(3) . .
C57 C56 C60 118.8(3) . .
C55 C56 C60 120.3(3) . .
O6 C57 C56 125.0(3) . .
O6 C57 C58 120.3(3) . .
C56 C57 C58 114.7(3) . .
N16 C58 C54 124.0(3) . .
N16 C58 C57 116.3(3) . .
C54 C58 C57 119.7(3) . .
N18 C60 C56 177.7(5) . .
N19 C61 C62 123.8(4) . .
C63 C62 C61 120.7(4) . .
C62 C63 C64 117.1(4) . .
C62 C63 C69 121.9(4) . .
C64 C63 C69 120.9(4) . .
N20 C64 C68 122.4(3) . .
N20 C64 C63 119.3(3) . .
C68 C64 C63 118.3(3) . .
N20 C65 C66 126.3(4) . .
C65 C66 C67 119.9(3) . .
C65 C66 C70 119.4(3) . .
C67 C66 C70 120.7(3) . .
O7 C67 C66 125.2(3) . .
O7 C67 C68 120.3(3) . .
C66 C67 C68 114.5(3) . .
N19 C68 C64 123.2(3) . .
N19 C68 C67 115.8(3) . .
C64 C68 C67 121.0(3) . .
N21 C70 C66 177.3(4) . .
N22 C71 C72 122.5(3) . .
C73 C72 C71 121.4(4) . .
C72 C73 C74 117.6(3) . .
C72 C73 C79 122.6(4) . .
C74 C73 C79 119.9(3) . .
N23 C74 C78 123.0(3) . .
N23 C74 C73 119.8(3) . .
C78 C74 C73 117.3(3) . .
N23 C75 C76 125.2(3) . .
C77 C76 C75 120.0(3) . .
C77 C76 C80 118.7(3) . .
C75 C76 C80 121.3(3) . .
O8 C77 C76 124.1(3) . .
O8 C77 C78 120.9(3) . .
C76 C77 C78 115.1(3) . .
N22 C78 C74 123.8(3) . .
N22 C78 C77 115.8(3) . .
C74 C78 C77 120.4(3) . .
N24 C80 C76 179.8(5) . .
O10 C82 C84 127.4(6) . .
O10 C82 C83 120.7(5) . .
C84 C82 C83 110.6(6) . .
O10 C82 C84' 118.8(6) . .
C84 C82 C84' 28.6(6) . .
C83 C82 C84' 117.9(6) . .
C2S O1S C1S 54.2(13) . 3_656
O1S C2S C1S 72.9(16) . 3_656
O1S C2S C1S 127(2) . .
C1S C2S C1S 58.5(19) 3_656 .
O1S C2S C3S 110.7(19) . .
C1S C2S C3S 157(2) 3_656 .
C1S C2S C3S 122.4(17) . .
C1S C1S C2S 62.1(17) 3_656 3_656
C1S C1S C2S 59.5(14) 3_656 .
C2S C1S C2S 121.5(19) 3_656 .
C1S C1S O1S 112(2) 3_656 3_656
C2S C1S O1S 52.8(11) 3_656 3_656
C2S C1S O1S 160.9(18) . 3_656

loop_
_geom_bond_atom_site_label_1
_geom_bond_atom_site_label_2
_geom_bond_distance
_geom_bond_site_symmetry_2
Dy1 O2 2.305(2) .
Dy1 O4 2.310(2) .
Dy1 O1 2.340(2) .
Dy1 O3 2.346(2) .
Dy1 N7 2.479(3) .
Dy1 N10 2.493(3) .
Dy1 N1 2.527(3) .
Dy1 N4 2.541(3) .
Dy1 Na1 3.4362(13) .
Dy2 O6 2.306(2) .
Dy2 O8 2.306(2) .
Dy2 O7 2.344(2) .
Dy2 O5 2.348(2) .
Dy2 N13 2.495(3) .
Dy2 N22 2.497(3) .
Dy2 N19 2.506(3) .
Dy2 N16 2.554(3) .
Dy2 Na2 3.4200(14) .
Na1 O9 2.376(3) .
Na1 N12 2.377(4) 2_645
Na1 O2 2.389(3) .
Na1 O1 2.455(3) .
Na1 O3 2.505(3) .
Na1 N18 2.686(4) .
Na2 O6 2.381(3) .
Na2 N24 2.395(4) 2_755
Na2 O5 2.410(3) .
Na2 O10 2.449(4) .
Na2 O7 2.557(3) .
Na2 N6 2.629(4) .
O1 C7 1.285(4) .
O2 C17 1.282(4) .
O3 C27 1.290(4) .
O4 C37 1.281(4) .
O5 C47 1.290(4) .
O6 C57 1.282(4) .
O7 C67 1.282(4) .
O8 C77 1.280(4) .
O9 C81 1.416(5) .
O10 C82 1.214(5) .
N1 C1 1.326(5) .
N1 C8 1.365(5) .
N2 C5 1.303(6) .
N2 C4 1.373(5) .
N3 C10 1.143(6) .
N4 C11 1.325(4) .
N4 C18 1.368(4) .
N5 C15 1.314(5) .
N5 C14 1.362(5) .
N6 C20 1.147(5) .
N7 C21 1.333(4) .
N7 C28 1.365(4) .
N8 C25 1.317(5) .
N8 C24 1.369(5) .
N9 C30 1.146(5) .
N10 C31 1.331(4) .
N10 C38 1.354(4) .
N11 C35 1.317(5) .
N11 C34 1.368(5) .
N12 C40 1.136(5) .
N12 Na1 2.377(4) 2_655
N13 C41 1.320(5) .
N13 C48 1.368(5) .
N14 C45 1.310(5) .
N14 C44 1.382(5) .
N15 C50 1.142(5) .
N16 C51 1.330(4) .
N16 C58 1.364(4) .
N17 C55 1.315(5) .
N17 C54 1.372(4) .
N18 C60 1.143(5) .
N19 C61 1.325(4) .
N19 C68 1.370(5) .
N20 C65 1.317(5) .
N20 C64 1.380(5) .
N21 C70 1.137(5) .
N22 C71 1.325(4) .
N22 C78 1.363(4) .
N23 C75 1.313(5) .
N23 C74 1.364(5) .
N24 C80 1.142(5) .
N24 Na2 2.395(4) 2_745
C1 C2 1.394(6) .
C2 C3 1.372(6) .
C3 C4 1.420(6) .
C3 C9 1.498(6) .
C4 C8 1.408(5) .
C5 C6 1.410(6) .
C6 C7 1.401(5) .
C6 C10 1.427(6) .
C7 C8 1.436(5) .
C11 C12 1.403(5) .
C12 C13 1.375(5) .
C13 C14 1.421(5) .
C13 C19 1.505(5) .
C14 C18 1.405(5) .
C15 C16 1.416(5) .
C16 C17 1.401(5) .
C16 C20 1.441(5) .
C17 C18 1.444(5) .
C21 C22 1.395(6) .
C22 C23 1.371(6) .
C23 C24 1.425(5) .
C23 C29 1.489(6) .
C24 C28 1.399(5) .
C25 C26 1.404(5) .
C26 C27 1.397(5) .
C26 C30 1.438(5) .
C27 C28 1.450(5) .
C31 C32 1.392(5) .
C32 C33 1.361(5) .
C33 C34 1.420(5) .
C33 C39 1.508(5) .
C34 C38 1.412(5) .
C35 C36 1.413(5) .
C36 C37 1.396(5) .
C36 C40 1.437(5) .
C37 C38 1.431(5) .
C41 C42 1.393(6) .
C42 C43 1.366(6) .
C43 C44 1.417(5) .
C43 C49 1.501(6) .
C44 C48 1.395(5) .
C45 C46 1.418(6) .
C46 C47 1.404(5) .
C46 C50 1.430(6) .
C47 C48 1.444(5) .
C51 C52 1.397(5) .
C52 C53 1.368(5) .
C53 C54 1.426(5) .
C53 C59 1.498(5) .
C54 C58 1.404(5) .
C55 C56 1.412(5) .
C56 C57 1.396(5) .
C56 C60 1.437(5) .
C57 C58 1.446(5) .
C61 C62 1.388(5) .
C62 C63 1.371(6) .
C63 C64 1.426(5) .
C63 C69 1.500(6) .
C64 C68 1.399(5) .
C65 C66 1.399(5) .
C66 C67 1.402(5) .
C66 C70 1.438(5) .
C67 C68 1.445(5) .
C71 C72 1.394(5) .
C72 C73 1.373(5) .
C73 C74 1.420(5) .
C73 C79 1.504(5) .
C74 C78 1.409(5) .
C75 C76 1.422(5) .
C76 C77 1.393(5) .
C76 C80 1.424(5) .
C77 C78 1.437(5) .
C82 C84 1.475(14) .
C82 C83 1.483(7) .
C82 C84' 1.624(14) .
O1S C2S 1.285(16) .
O1S C1S 1.54(2) 3_656
C2S C1S 1.31(3) 3_656
C2S C1S 1.34(2) .
C2S C3S 1.46(3) .
C1S C1S 1.30(3) 3_656
C1S C2S 1.31(3) 3_656
C1S O1S 1.54(2) 3_656

loop_
_geom_hbond_atom_site_label_D
_geom_hbond_atom_site_label_H
_geom_hbond_atom_site_label_A
_geom_hbond_distance_DH
_geom_hbond_distance_HA
_geom_hbond_distance_DA
_geom_hbond_angle_DHA
_geom_hbond_site_symmetry_A
O9 H9S N20 0.84 2.03 2.851(4) 165.7 3_756
